data_4301247
loop_
_publ_author_name
'Stanislav Groysman'
'R. H. Holm'

_publ_section_title
;
A Series of Mononuclear Quasi-Two-Coordinate Copper(I) Complexes Employing
a Sterically Demanding Thiolate Ligand
;
_journal_name_full 'Inorganic Chemistry'
_journal_page_first 621
_journal_page_last 627
_journal_paper_doi 10.1021/ic801836k
_journal_volume 48
_journal_year 2009
_chemical_formula_sum 'C72 H98 Br Cu3 S2'
_chemical_formula_weight 1298.15
_chemical_name_systematic
; 
 ? 
;
_space_group_IT_number 14
_symmetry_cell_setting monoclinic
_symmetry_space_group_name_Hall '-P 2ybc'
_symmetry_space_group_name_H-M 'P 1 21/c 1'
_atom_sites_solution_hydrogens geom
_atom_sites_solution_primary direct
_atom_sites_solution_secondary difmap
_audit_creation_method SHELXL-97
_cell_angle_alpha 90.00
_cell_angle_beta 94.7540(10)
_cell_angle_gamma 90.00
_cell_formula_units_Z 4
_cell_length_a 13.5485(8)
_cell_length_b 17.2870(11)
_cell_length_c 28.7531(18)
_cell_measurement_reflns_used 4759
_cell_measurement_temperature 193(2)
_cell_measurement_theta_max 21.617
_cell_measurement_theta_min 2.286
_cell_volume 6711.2(7)
_computing_cell_refinement 'SMART (Bruker, 2001)'
_computing_data_collection 'SMART (Bruker, 2001)'
_computing_data_reduction 'SAINT (Bruker, 2003)'
_computing_molecular_graphics 'SHELXTL (Bruker, 2000)'
_computing_publication_material 'SHELXTL (Bruker, 2000)'
_computing_structure_refinement 'SHELXL-97 (Sheldrick, 1997)'
_computing_structure_solution 'SHELXS-97 (Sheldrick, 1990)'
_diffrn_ambient_temperature 193(2)
_diffrn_measured_fraction_theta_full 0.998
_diffrn_measured_fraction_theta_max 0.998
_diffrn_measurement_device_type 'Bruker Smart APEX CCD'
_diffrn_measurement_method \w
_diffrn_radiation_monochromator graphite
_diffrn_radiation_source 'fine-focus sealed tube'
_diffrn_radiation_type MoK\a
_diffrn_radiation_wavelength 0.71073
_diffrn_reflns_av_R_equivalents 0.0349
_diffrn_reflns_av_sigmaI/netI 0.0417
_diffrn_reflns_limit_h_max 17
_diffrn_reflns_limit_h_min -16
_diffrn_reflns_limit_k_max 22
_diffrn_reflns_limit_k_min -21
_diffrn_reflns_limit_l_max 24
_diffrn_reflns_limit_l_min -37
_diffrn_reflns_number 46873
_diffrn_reflns_theta_full 27.90
_diffrn_reflns_theta_max 27.90
_diffrn_reflns_theta_min 1.38
_exptl_absorpt_coefficient_mu 1.639
_exptl_absorpt_correction_T_max 0.7352
_exptl_absorpt_correction_T_min 0.6392
_exptl_absorpt_correction_type multi-scan
_exptl_absorpt_process_details 'SADABS (Sheldrick, 2002)'
_exptl_crystal_colour colorless
_exptl_crystal_density_diffrn 1.285
_exptl_crystal_density_method 'not measured'
_exptl_crystal_description prisms
_exptl_crystal_F_000 2736
_exptl_crystal_size_max 0.30
_exptl_crystal_size_mid 0.25
_exptl_crystal_size_min 0.20
_refine_diff_density_max 0.640
_refine_diff_density_min -0.482
_refine_diff_density_rms 0.068
_refine_ls_extinction_method none
_refine_ls_goodness_of_fit_ref 1.017
_refine_ls_hydrogen_treatment constr
_refine_ls_matrix_type full
_refine_ls_number_parameters 727
_refine_ls_number_reflns 15999
_refine_ls_number_restraints 0
_refine_ls_restrained_S_all 1.017
_refine_ls_R_factor_all 0.0624
_refine_ls_R_factor_gt 0.0406
_refine_ls_shift/su_max 0.003
_refine_ls_shift/su_mean 0.000
_refine_ls_structure_factor_coef Fsqd
_refine_ls_weighting_details 'calc w=1/[\s^2^(Fo^2^)+(0.0583P)^2^+0.7141P] where P=(Fo^2^+2Fc^2^)/3'
_refine_ls_weighting_scheme calc
_refine_ls_wR_factor_gt 0.0998
_refine_ls_wR_factor_ref 0.1102
_reflns_number_gt 11625
_reflns_number_total 15999
_reflns_threshold_expression >2sigma(I)
_cod_data_source_file ic801836k_si_002_7.cif
_cod_data_source_block 7
_cod_original_sg_symbol_H-M 'P 21/c'
_cod_database_code 4301247

loop_
_symmetry_equiv_pos_as_xyz
'x, y, z'
'-x, y+1/2, -z+1/2'
'-x, -y, -z'
'x, -y-1/2, z-1/2'

loop_
_atom_site_label
_atom_site_type_symbol
_atom_site_fract_x
_atom_site_fract_y
_atom_site_fract_z
_atom_site_U_iso_or_equiv
_atom_site_adp_type
_atom_site_occupancy
_atom_site_symmetry_multiplicity
_atom_site_calc_flag
_atom_site_refinement_flags
_atom_site_disorder_assembly
_atom_site_disorder_group
Cu3 Cu 0.13380(2) 0.296157(18) 0.177208(11) 0.04089(9) Uani 1 1 d . . .
Cu1 Cu 0.24932(2) 0.210828(17) 0.130018(10) 0.03320(8) Uani 1 1 d . . .
Br1 Br 0.08946(2) 0.411689(15) 0.140374(11) 0.05108(9) Uani 1 1 d . . .
Cu2 Cu 0.18662(2) 0.347970(18) 0.090706(11) 0.03815(9) Uani 1 1 d . . .
S1 S 0.22680(4) 0.24090(3) 0.05650(2) 0.03010(13) Uani 1 1 d . . .
S2 S 0.25237(4) 0.21845(3) 0.20556(2) 0.03002(13) Uani 1 1 d . . .
C57 C 0.01824(15) 0.20012(12) 0.20877(8) 0.0267(5) Uani 1 1 d . . .
C1 C 0.33837(15) 0.26524(13) 0.03081(7) 0.0265(5) Uani 1 1 d . . .
C2 C 0.39027(16) 0.20568(13) 0.01000(7) 0.0277(5) Uani 1 1 d . . .
C6 C 0.36821(16) 0.34233(13) 0.02739(8) 0.0280(5) Uani 1 1 d . . .
C22 C 0.31484(16) 0.40987(13) 0.04700(8) 0.0286(5) Uani 1 1 d . . .
C24 C 0.19594(18) 0.51344(14) 0.03553(8) 0.0360(5) Uani 1 1 d . . .
H24 H 0.1407 0.5357 0.0179 0.043 Uiso 1 1 calc R . .
C37 C 0.24765(15) 0.09661(12) 0.26649(8) 0.0262(4) Uani 1 1 d . . .
C7 C 0.35863(16) 0.12346(13) 0.01387(8) 0.0299(5) Uani 1 1 d . . .
C36 C 0.18953(15) 0.14808(12) 0.23779(7) 0.0256(4) Uani 1 1 d . . .
C61 C -0.08604(17) 0.21959(13) 0.13716(8) 0.0327(5) Uani 1 1 d . . .
H61 H -0.1076 0.2035 0.1064 0.039 Uiso 1 1 calc R . .
C47 C 0.42283(16) 0.14465(13) 0.28399(8) 0.0286(5) Uani 1 1 d . . .
C26 C 0.31767(17) 0.51883(14) 0.09976(8) 0.0346(5) Uani 1 1 d . . .
H26 H 0.3461 0.5444 0.1269 0.042 Uiso 1 1 calc R . .
C40 C 0.04274(17) 0.09896(13) 0.26974(8) 0.0327(5) Uani 1 1 d . . .
H40 H -0.0272 0.0986 0.2705 0.039 Uiso 1 1 calc R . .
C5 C 0.45218(17) 0.35902(14) 0.00403(8) 0.0350(5) Uani 1 1 d . . .
H5 H 0.4735 0.4111 0.0017 0.042 Uiso 1 1 calc R . .
C58 C -0.02433(16) 0.26637(13) 0.22744(8) 0.0295(5) Uani 1 1 d . . .
C4 C 0.50423(18) 0.30098(15) -0.01569(9) 0.0386(6) Uani 1 1 d . . .
H4 H 0.5615 0.3132 -0.0312 0.046 Uiso 1 1 calc R . .
C46 C 0.52365(17) 0.13679(14) 0.27927(9) 0.0351(5) Uani 1 1 d . . .
H46 H 0.5679 0.1743 0.2933 0.042 Uiso 1 1 calc R . .
C3 C 0.47350(17) 0.22481(14) -0.01311(8) 0.0344(5) Uani 1 1 d . . .
H3 H 0.5094 0.1852 -0.0272 0.041 Uiso 1 1 calc R . .
C21 C 0.57594(19) 0.03744(17) 0.08985(10) 0.0470(7) Uani 1 1 d . . .
H21A H 0.6366 0.0602 0.1050 0.070 Uiso 1 1 calc R . .
H21B H 0.5917 0.0092 0.0619 0.070 Uiso 1 1 calc R . .
H21C H 0.5471 0.0018 0.1115 0.070 Uiso 1 1 calc R . .
C43 C 0.39358(17) 0.02708(13) 0.23888(8) 0.0299(5) Uani 1 1 d . . .
C11 C 0.37584(18) -0.00124(14) 0.05067(8) 0.0351(5) Uani 1 1 d . . .
H11 H 0.4115 -0.0353 0.0719 0.042 Uiso 1 1 calc R . .
C41 C 0.08581(16) 0.14870(13) 0.23884(8) 0.0274(5) Uani 1 1 d . . .
C54 C 0.32601(18) -0.03745(14) 0.21836(9) 0.0363(5) Uani 1 1 d . . .
H54 H 0.2561 -0.0207 0.2211 0.044 Uiso 1 1 calc R . .
C8 C 0.27367(17) 0.09663(14) -0.01335(8) 0.0331(5) Uani 1 1 d . . .
C38 C 0.20143(17) 0.04948(13) 0.29727(8) 0.0324(5) Uani 1 1 d . . .
H38 H 0.2405 0.0159 0.3174 0.039 Uiso 1 1 calc R . .
C25 C 0.23729(18) 0.55329(14) 0.07401(9) 0.0350(5) Uani 1 1 d . . .
C62 C -0.01326(16) 0.17637(13) 0.16232(8) 0.0301(5) Uani 1 1 d . . .
C20 C 0.50182(17) 0.10164(14) 0.07610(8) 0.0340(5) Uani 1 1 d . . .
H20 H 0.5366 0.1400 0.0572 0.041 Uiso 1 1 calc R . .
C27 C 0.35752(16) 0.44835(13) 0.08711(8) 0.0319(5) Uani 1 1 d . . .
C16 C 0.22215(18) 0.14748(15) -0.05103(9) 0.0393(6) Uani 1 1 d . . .
H16 H 0.2433 0.2020 -0.0443 0.047 Uiso 1 1 calc R . .
C42 C 0.35711(15) 0.08964(13) 0.26303(7) 0.0263(5) Uani 1 1 d . . .
C10 C 0.29087(18) -0.02803(14) 0.02591(9) 0.0361(5) Uani 1 1 d . . .
C12 C 0.41109(17) 0.07350(14) 0.04576(8) 0.0321(5) Uani 1 1 d . . .
C9 C 0.24176(18) 0.02153(15) -0.00632(9) 0.0383(6) Uani 1 1 d . . .
H9 H 0.1843 0.0034 -0.0242 0.046 Uiso 1 1 calc R . .
C23 C 0.23139(17) 0.44218(14) 0.02133(8) 0.0322(5) Uani 1 1 d . . .
C69 C 0.02682(18) 0.10339(14) 0.14141(9) 0.0375(6) Uani 1 1 d . . .
H69 H 0.0960 0.0957 0.1556 0.045 Uiso 1 1 calc R . .
C34 C 0.44489(17) 0.41429(14) 0.11657(9) 0.0365(6) Uani 1 1 d . . .
H34 H 0.4672 0.3674 0.1000 0.044 Uiso 1 1 calc R . .
C48 C 0.38651(18) 0.20984(13) 0.31390(8) 0.0333(5) Uani 1 1 d . . .
H48 H 0.3135 0.2150 0.3060 0.040 Uiso 1 1 calc R . .
C31 C 0.19343(19) 0.63025(15) 0.08787(9) 0.0403(6) Uani 1 1 d . . .
H31 H 0.1556 0.6521 0.0595 0.048 Uiso 1 1 calc R . .
C32 C 0.1205(2) 0.61868(16) 0.12491(10) 0.0486(7) Uani 1 1 d . . .
H32A H 0.0692 0.5818 0.1135 0.073 Uiso 1 1 calc R . .
H32B H 0.0897 0.6683 0.1316 0.073 Uiso 1 1 calc R . .
H32C H 0.1558 0.5985 0.1535 0.073 Uiso 1 1 calc R . .
C66 C 0.00665(18) 0.29374(14) 0.27713(9) 0.0357(5) Uani 1 1 d . . .
H66 H 0.0414 0.2497 0.2941 0.043 Uiso 1 1 calc R . .
C45 C 0.56194(17) 0.07605(15) 0.25481(9) 0.0362(5) Uani 1 1 d . . .
C19 C 0.47176(19) 0.14420(16) 0.11923(9) 0.0425(6) Uani 1 1 d . . .
H19A H 0.4308 0.1890 0.1095 0.064 Uiso 1 1 calc R . .
H19B H 0.5313 0.1617 0.1380 0.064 Uiso 1 1 calc R . .
H19C H 0.4339 0.1092 0.1378 0.064 Uiso 1 1 calc R . .
C44 C 0.49594(17) 0.02157(14) 0.23512(9) 0.0356(5) Uani 1 1 d . . .
H44 H 0.5208 -0.0208 0.2186 0.043 Uiso 1 1 calc R . .
C60 C -0.12872(17) 0.28536(13) 0.15495(9) 0.0339(5) Uani 1 1 d . . .
C71 C 0.0306(2) 0.10680(16) 0.08846(9) 0.0439(6) Uani 1 1 d . . .
H71A H -0.0368 0.1048 0.0733 0.066 Uiso 1 1 calc R . .
H71B H 0.0687 0.0627 0.0782 0.066 Uiso 1 1 calc R . .
H71C H 0.0625 0.1551 0.0800 0.066 Uiso 1 1 calc R . .
C68 C 0.0797(2) 0.3611(2) 0.27709(11) 0.0608(9) Uani 1 1 d . . .
H68A H 0.1388 0.3448 0.2623 0.091 Uiso 1 1 calc R . .
H68B H 0.0985 0.3772 0.3093 0.091 Uiso 1 1 calc R . .
H68C H 0.0484 0.4046 0.2597 0.091 Uiso 1 1 calc R . .
C67 C -0.0813(2) 0.3161(2) 0.30413(10) 0.0536(7) Uani 1 1 d . . .
H67A H -0.1101 0.3646 0.2916 0.080 Uiso 1 1 calc R . .
H67B H -0.0590 0.3231 0.3372 0.080 Uiso 1 1 calc R . .
H67C H -0.1313 0.2751 0.3010 0.080 Uiso 1 1 calc R . .
C59 C -0.09648(17) 0.30776(13) 0.19997(9) 0.0334(5) Uani 1 1 d . . .
H59 H -0.1243 0.3528 0.2126 0.040 Uiso 1 1 calc R . .
C39 C 0.09974(17) 0.05032(14) 0.29919(9) 0.0352(5) Uani 1 1 d . . .
H39 H 0.0694 0.0178 0.3205 0.042 Uiso 1 1 calc R . .
C50 C 0.4331(2) 0.28800(16) 0.30461(11) 0.0523(7) Uani 1 1 d . . .
H50A H 0.5038 0.2866 0.3150 0.078 Uiso 1 1 calc R . .
H50B H 0.4006 0.3284 0.3218 0.078 Uiso 1 1 calc R . .
H50C H 0.4249 0.2993 0.2711 0.078 Uiso 1 1 calc R . .
C13 C 0.2529(2) -0.10900(15) 0.03467(10) 0.0436(6) Uani 1 1 d . . .
H13 H 0.2999 -0.1336 0.0590 0.052 Uiso 1 1 calc R . .
C28 C 0.18456(19) 0.40140(16) -0.02206(9) 0.0399(6) Uani 1 1 d . . .
H28 H 0.2085 0.3467 -0.0207 0.048 Uiso 1 1 calc R . .
C63 C -0.2080(2) 0.32980(15) 0.12554(10) 0.0466(7) Uani 1 1 d . . .
H63 H -0.2194 0.3798 0.1418 0.056 Uiso 1 1 calc R . .
C52 C 0.7102(2) -0.0024(2) 0.23207(14) 0.0724(10) Uani 1 1 d . . .
H52A H 0.6841 -0.0077 0.1994 0.109 Uiso 1 1 calc R . .
H52B H 0.6879 -0.0461 0.2502 0.109 Uiso 1 1 calc R . .
H52C H 0.7828 -0.0017 0.2339 0.109 Uiso 1 1 calc R . .
C17 C 0.2553(2) 0.12610(18) -0.09869(9) 0.0503(7) Uani 1 1 d . . .
H17A H 0.3278 0.1280 -0.0976 0.075 Uiso 1 1 calc R . .
H17B H 0.2270 0.1628 -0.1221 0.075 Uiso 1 1 calc R . .
H17C H 0.2325 0.0737 -0.1070 0.075 Uiso 1 1 calc R . .
C35 C 0.5321(2) 0.46981(18) 0.12239(12) 0.0554(8) Uani 1 1 d . . .
H35A H 0.5527 0.4839 0.0916 0.083 Uiso 1 1 calc R . .
H35B H 0.5874 0.4448 0.1407 0.083 Uiso 1 1 calc R . .
H35C H 0.5125 0.5165 0.1386 0.083 Uiso 1 1 calc R . .
C15 C 0.1509(2) -0.10627(19) 0.05378(13) 0.0621(9) Uani 1 1 d . . .
H15A H 0.1536 -0.0726 0.0813 0.093 Uiso 1 1 calc R . .
H15B H 0.1315 -0.1586 0.0625 0.093 Uiso 1 1 calc R . .
H15C H 0.1022 -0.0859 0.0298 0.093 Uiso 1 1 calc R . .
C55 C 0.3421(2) -0.11154(16) 0.24628(10) 0.0468(7) Uani 1 1 d . . .
H55A H 0.2974 -0.1518 0.2328 0.070 Uiso 1 1 calc R . .
H55B H 0.3283 -0.1021 0.2787 0.070 Uiso 1 1 calc R . .
H55C H 0.4109 -0.1286 0.2453 0.070 Uiso 1 1 calc R . .
C51 C 0.67375(19) 0.07093(18) 0.25138(12) 0.0525(7) Uani 1 1 d . . .
H51 H 0.7037 0.0730 0.2843 0.063 Uiso 1 1 calc R . .
C18 C 0.1084(2) 0.1449(2) -0.05177(11) 0.0586(8) Uani 1 1 d . . .
H18A H 0.0796 0.1846 -0.0731 0.088 Uiso 1 1 calc R . .
H18B H 0.0885 0.1546 -0.0203 0.088 Uiso 1 1 calc R . .
H18C H 0.0846 0.0938 -0.0624 0.088 Uiso 1 1 calc R . .
C49 C 0.4021(3) 0.18797(18) 0.36535(9) 0.0562(8) Uani 1 1 d . . .
H49A H 0.3656 0.1403 0.3708 0.084 Uiso 1 1 calc R . .
H49B H 0.3779 0.2298 0.3844 0.084 Uiso 1 1 calc R . .
H49C H 0.4729 0.1797 0.3739 0.084 Uiso 1 1 calc R . .
C56 C 0.3375(2) -0.05179(19) 0.16696(10) 0.0590(8) Uani 1 1 d . . .
H56A H 0.4060 -0.0668 0.1629 0.089 Uiso 1 1 calc R . .
H56B H 0.3212 -0.0044 0.1492 0.089 Uiso 1 1 calc R . .
H56C H 0.2926 -0.0934 0.1556 0.089 Uiso 1 1 calc R . .
C33 C 0.2712(2) 0.68994(17) 0.10506(13) 0.0626(9) Uani 1 1 d . . .
H33A H 0.3086 0.6706 0.1333 0.094 Uiso 1 1 calc R . .
H33B H 0.2384 0.7386 0.1121 0.094 Uiso 1 1 calc R . .
H33C H 0.3166 0.6989 0.0808 0.094 Uiso 1 1 calc R . .
C65 C -0.1759(3) 0.34873(18) 0.07735(11) 0.0647(9) Uani 1 1 d . . .
H65A H -0.1136 0.3778 0.0805 0.097 Uiso 1 1 calc R . .
H65B H -0.2272 0.3799 0.0602 0.097 Uiso 1 1 calc R . .
H65C H -0.1663 0.3006 0.0603 0.097 Uiso 1 1 calc R . .
C29 C 0.2181(3) 0.4367(2) -0.06644(10) 0.0724(10) Uani 1 1 d . . .
H29A H 0.1934 0.4898 -0.0697 0.109 Uiso 1 1 calc R . .
H29B H 0.1920 0.4060 -0.0934 0.109 Uiso 1 1 calc R . .
H29C H 0.2907 0.4369 -0.0649 0.109 Uiso 1 1 calc R . .
C53 C 0.7130(2) 0.1414(2) 0.22807(14) 0.0707(10) Uani 1 1 d . . .
H53A H 0.7853 0.1381 0.2287 0.106 Uiso 1 1 calc R . .
H53B H 0.6945 0.1880 0.2447 0.106 Uiso 1 1 calc R . .
H53C H 0.6847 0.1438 0.1956 0.106 Uiso 1 1 calc R . .
C70 C -0.0338(3) 0.03379(17) 0.15409(12) 0.0665(9) Uani 1 1 d . . .
H70A H -0.0315 0.0290 0.1881 0.100 Uiso 1 1 calc R . .
H70B H -0.0065 -0.0131 0.1409 0.100 Uiso 1 1 calc R . .
H70C H -0.1027 0.0406 0.1414 0.100 Uiso 1 1 calc R . .
C64 C -0.3055(2) 0.28464(18) 0.12183(12) 0.0613(9) Uani 1 1 d . . .
H64A H -0.2960 0.2349 0.1065 0.092 Uiso 1 1 calc R . .
H64B H -0.3564 0.3145 0.1034 0.092 Uiso 1 1 calc R . .
H64C H -0.3267 0.2757 0.1532 0.092 Uiso 1 1 calc R . .
C14 C 0.2497(2) -0.15951(17) -0.00880(11) 0.0564(8) Uani 1 1 d . . .
H14A H 0.2055 -0.1360 -0.0336 0.085 Uiso 1 1 calc R . .
H14B H 0.2250 -0.2110 -0.0015 0.085 Uiso 1 1 calc R . .
H14C H 0.3165 -0.1640 -0.0193 0.085 Uiso 1 1 calc R . .
C30 C 0.0714(2) 0.3988(3) -0.02309(13) 0.0804(12) Uani 1 1 d . . .
H30A H 0.0520 0.3822 0.0074 0.121 Uiso 1 1 calc R . .
H30B H 0.0454 0.3622 -0.0471 0.121 Uiso 1 1 calc R . .
H30C H 0.0444 0.4504 -0.0303 0.121 Uiso 1 1 calc R . .
C72 C 0.4157(2) 0.3882(2) 0.16453(11) 0.0589(8) Uani 1 1 d . . .
H72A H 0.4018 0.4337 0.1832 0.088 Uiso 1 1 calc R . .
H72B H 0.4702 0.3586 0.1805 0.088 Uiso 1 1 calc R . .
H72C H 0.3565 0.3556 0.1605 0.088 Uiso 1 1 calc R . .

loop_
_atom_site_aniso_label
_atom_site_aniso_U_11
_atom_site_aniso_U_22
_atom_site_aniso_U_33
_atom_site_aniso_U_23
_atom_site_aniso_U_13
_atom_site_aniso_U_12
Cu3 0.04761(19) 0.03664(18) 0.03990(18) 0.00770(13) 0.01253(15) 0.01320(14)
Cu1 0.03410(16) 0.03607(17) 0.03066(16) 0.00472(12) 0.00997(12) 0.00273(12)
Br1 0.05979(18) 0.03755(15) 0.06098(19) 0.01529(13) 0.03536(15) 0.01878(12)
Cu2 0.03893(17) 0.03891(18) 0.03778(18) 0.00031(13) 0.01021(14) 0.01037(13)
S1 0.0269(3) 0.0346(3) 0.0295(3) -0.0013(2) 0.0067(2) -0.0012(2)
S2 0.0255(3) 0.0350(3) 0.0301(3) 0.0078(2) 0.0052(2) -0.0017(2)
C57 0.0216(10) 0.0255(11) 0.0332(12) 0.0037(9) 0.0042(9) 0.0002(8)
C1 0.0248(10) 0.0319(12) 0.0228(11) 0.0022(9) 0.0027(9) 0.0028(9)
C2 0.0280(11) 0.0340(12) 0.0211(11) -0.0022(9) 0.0012(9) 0.0029(9)
C6 0.0249(11) 0.0345(12) 0.0246(11) 0.0006(9) 0.0014(9) 0.0031(9)
C22 0.0289(11) 0.0307(12) 0.0272(11) 0.0006(9) 0.0081(9) -0.0001(9)
C24 0.0349(13) 0.0408(14) 0.0328(13) 0.0066(11) 0.0063(10) 0.0119(11)
C37 0.0241(10) 0.0277(11) 0.0269(11) 0.0005(9) 0.0030(9) 0.0018(8)
C7 0.0312(12) 0.0311(12) 0.0278(12) -0.0055(9) 0.0054(10) 0.0030(9)
C36 0.0244(10) 0.0264(11) 0.0264(11) 0.0009(9) 0.0055(9) 0.0003(8)
C61 0.0345(12) 0.0306(12) 0.0320(12) -0.0028(10) -0.0032(10) -0.0005(10)
C47 0.0293(11) 0.0303(12) 0.0260(11) 0.0043(9) 0.0011(9) 0.0025(9)
C26 0.0377(13) 0.0316(13) 0.0349(13) -0.0034(10) 0.0046(11) 0.0023(10)
C40 0.0253(11) 0.0340(13) 0.0401(14) 0.0024(10) 0.0106(10) -0.0009(9)
C5 0.0345(12) 0.0343(13) 0.0370(13) 0.0021(10) 0.0087(11) -0.0023(10)
C58 0.0258(11) 0.0290(11) 0.0338(12) -0.0015(9) 0.0039(9) -0.0002(9)
C4 0.0326(12) 0.0471(15) 0.0381(14) -0.0003(11) 0.0149(11) 0.0034(11)
C46 0.0286(12) 0.0358(13) 0.0402(14) 0.0006(11) -0.0014(10) -0.0040(10)
C3 0.0334(12) 0.0414(14) 0.0290(12) -0.0006(10) 0.0065(10) 0.0092(10)
C21 0.0363(14) 0.0524(17) 0.0511(17) 0.0017(13) -0.0034(12) 0.0124(12)
C43 0.0308(11) 0.0304(12) 0.0285(12) 0.0022(9) 0.0019(10) 0.0023(9)
C11 0.0382(13) 0.0359(13) 0.0312(12) -0.0006(10) 0.0042(10) 0.0039(10)
C41 0.0263(11) 0.0265(11) 0.0297(12) -0.0018(9) 0.0048(9) 0.0011(9)
C54 0.0310(12) 0.0395(14) 0.0384(14) -0.0076(11) 0.0022(10) 0.0006(10)
C8 0.0311(12) 0.0368(13) 0.0310(12) -0.0092(10) -0.0001(10) 0.0034(10)
C38 0.0310(12) 0.0333(13) 0.0333(13) 0.0076(10) 0.0048(10) 0.0038(10)
C25 0.0377(13) 0.0328(13) 0.0359(13) 0.0029(10) 0.0119(11) 0.0069(10)
C62 0.0280(11) 0.0275(11) 0.0351(13) -0.0001(10) 0.0041(10) -0.0008(9)
C20 0.0305(12) 0.0372(13) 0.0340(13) 0.0027(10) 0.0017(10) 0.0021(10)
C27 0.0298(12) 0.0302(12) 0.0360(13) 0.0016(10) 0.0041(10) -0.0002(9)
C16 0.0371(13) 0.0407(14) 0.0386(14) -0.0057(11) -0.0056(11) 0.0054(11)
C42 0.0247(10) 0.0292(11) 0.0251(11) 0.0040(9) 0.0025(9) 0.0029(9)
C10 0.0380(13) 0.0355(13) 0.0354(13) -0.0053(10) 0.0062(11) 0.0030(10)
C12 0.0325(12) 0.0327(12) 0.0314(12) -0.0043(10) 0.0049(10) 0.0051(10)
C9 0.0331(13) 0.0440(15) 0.0371(14) -0.0113(11) -0.0003(11) -0.0027(11)
C23 0.0300(12) 0.0391(13) 0.0282(12) 0.0030(10) 0.0072(10) 0.0048(10)
C69 0.0357(13) 0.0365(14) 0.0400(14) -0.0077(11) 0.0009(11) 0.0075(10)
C34 0.0357(13) 0.0326(13) 0.0401(14) -0.0078(10) -0.0042(11) 0.0049(10)
C48 0.0349(12) 0.0325(13) 0.0329(13) -0.0027(10) 0.0049(10) -0.0002(10)
C31 0.0457(15) 0.0334(13) 0.0429(15) 0.0009(11) 0.0106(12) 0.0119(11)
C32 0.0465(15) 0.0442(16) 0.0569(18) -0.0038(13) 0.0155(14) 0.0115(13)
C66 0.0376(13) 0.0361(13) 0.0326(13) -0.0044(10) -0.0024(11) 0.0063(10)
C45 0.0264(11) 0.0407(14) 0.0418(14) 0.0046(11) 0.0048(10) 0.0035(10)
C19 0.0379(13) 0.0461(16) 0.0420(15) -0.0062(12) -0.0053(12) 0.0013(12)
C44 0.0306(12) 0.0379(13) 0.0390(14) -0.0015(11) 0.0062(10) 0.0064(10)
C60 0.0325(12) 0.0298(12) 0.0386(14) 0.0018(10) -0.0026(10) 0.0019(10)
C71 0.0409(14) 0.0482(16) 0.0436(15) -0.0102(12) 0.0086(12) 0.0031(12)
C68 0.0568(18) 0.076(2) 0.0507(18) -0.0308(16) 0.0093(15) -0.0234(16)
C67 0.0502(17) 0.074(2) 0.0377(15) -0.0067(14) 0.0126(13) -0.0014(15)
C59 0.0326(12) 0.0277(12) 0.0394(14) -0.0024(10) 0.0004(10) 0.0034(9)
C39 0.0351(13) 0.0349(13) 0.0373(13) 0.0096(10) 0.0123(11) -0.0018(10)
C50 0.0622(18) 0.0385(15) 0.0579(19) -0.0074(13) 0.0159(15) -0.0058(13)
C13 0.0445(15) 0.0361(14) 0.0502(16) -0.0021(12) 0.0043(13) -0.0039(11)
C28 0.0425(14) 0.0451(15) 0.0309(13) -0.0010(11) -0.0040(11) 0.0112(11)
C63 0.0541(16) 0.0333(14) 0.0488(16) -0.0059(12) -0.0161(13) 0.0149(12)
C52 0.0417(17) 0.066(2) 0.113(3) 0.014(2) 0.0276(19) 0.0137(15)
C17 0.0574(17) 0.0559(18) 0.0365(15) 0.0027(13) -0.0025(13) 0.0046(14)
C35 0.0362(14) 0.0569(19) 0.072(2) 0.0064(16) -0.0031(14) -0.0055(13)
C15 0.0508(18) 0.0548(19) 0.084(2) 0.0028(17) 0.0233(17) -0.0078(14)
C55 0.0416(15) 0.0408(15) 0.0574(18) -0.0014(13) 0.0018(13) -0.0070(12)
C51 0.0275(13) 0.0613(19) 0.069(2) -0.0041(15) 0.0067(13) 0.0020(12)
C18 0.0411(16) 0.079(2) 0.0543(18) -0.0049(16) -0.0076(14) 0.0123(15)
C49 0.081(2) 0.0534(18) 0.0351(15) -0.0009(13) 0.0087(15) 0.0196(16)
C56 0.069(2) 0.063(2) 0.0446(17) -0.0111(14) 0.0011(15) -0.0144(16)
C33 0.0586(19) 0.0358(16) 0.097(3) -0.0058(16) 0.0270(18) 0.0053(14)
C65 0.092(3) 0.0439(18) 0.0539(19) 0.0073(14) -0.0188(18) 0.0113(16)
C29 0.121(3) 0.065(2) 0.0318(16) -0.0031(15) 0.0096(18) 0.006(2)
C53 0.0376(16) 0.066(2) 0.112(3) 0.013(2) 0.0239(18) -0.0038(15)
C70 0.110(3) 0.0319(15) 0.060(2) -0.0042(14) 0.025(2) -0.0089(16)
C64 0.0474(17) 0.058(2) 0.074(2) -0.0055(16) -0.0196(16) 0.0159(14)
C14 0.0608(19) 0.0426(17) 0.065(2) -0.0146(14) 0.0020(16) -0.0059(14)
C30 0.0421(17) 0.124(3) 0.071(2) -0.035(2) -0.0205(17) 0.0154(19)
C72 0.0475(17) 0.069(2) 0.0570(19) 0.0182(16) -0.0141(15) -0.0094(15)

loop_
_atom_type_symbol
_atom_type_description
_atom_type_scat_dispersion_real
_atom_type_scat_dispersion_imag
_atom_type_scat_source
C C 0.0033 0.0016 'International Tables Vol C Tables 4.2.6.8 and 6.1.1.4'
H H 0.0000 0.0000 'International Tables Vol C Tables 4.2.6.8 and 6.1.1.4'
S S 0.1246 0.1234 'International Tables Vol C Tables 4.2.6.8 and 6.1.1.4'
Cu Cu 0.3201 1.2651 'International Tables Vol C Tables 4.2.6.8 and 6.1.1.4'
Br Br -0.2901 2.4595 'International Tables Vol C Tables 4.2.6.8 and 6.1.1.4'

loop_
_geom_angle_atom_site_label_1
_geom_angle_atom_site_label_2
_geom_angle_atom_site_label_3
_geom_angle
_geom_angle_site_symmetry_1
_geom_angle_site_symmetry_3
_geom_angle_publ_flag
S2 Cu3 Br1 148.24(2) . . ?
S2 Cu3 C57 85.41(5) . . ?
Br1 Cu3 C57 126.24(5) . . ?
S2 Cu3 Cu1 52.880(18) . . ?
Br1 Cu3 Cu1 113.166(15) . . ?
C57 Cu3 Cu1 103.51(5) . . ?
S2 Cu3 Cu2 107.043(19) . . ?
Br1 Cu3 Cu2 52.558(11) . . ?
C57 Cu3 Cu2 138.58(5) . . ?
Cu1 Cu3 Cu2 60.622(11) . . ?
S2 Cu1 S1 161.27(3) . . ?
S2 Cu1 Cu3 53.764(18) . . ?
S1 Cu1 Cu3 109.17(2) . . ?
S2 Cu1 Cu2 109.91(2) . . ?
S1 Cu1 Cu2 51.405(18) . . ?
Cu3 Cu1 Cu2 62.966(12) . . ?
Cu2 Br1 Cu3 74.398(14) . . ?
S1 Cu2 Br1 149.43(2) . . ?
S1 Cu2 C22 85.76(5) . . ?
Br1 Cu2 C22 124.80(5) . . ?
S1 Cu2 Cu1 51.003(18) . . ?
Br1 Cu2 Cu1 109.443(15) . . ?
C22 Cu2 Cu1 112.26(5) . . ?
S1 Cu2 Cu3 102.76(2) . . ?
Br1 Cu2 Cu3 53.044(11) . . ?
C22 Cu2 Cu3 146.61(5) . . ?
Cu1 Cu2 Cu3 56.412(10) . . ?
C1 S1 Cu1 113.77(7) . . ?
C1 S1 Cu2 103.73(8) . . ?
Cu1 S1 Cu2 77.59(2) . . ?
C36 S2 Cu1 120.43(8) . . ?
C36 S2 Cu3 104.09(7) . . ?
Cu1 S2 Cu3 73.36(2) . . ?
C58 C57 C62 119.4(2) . . ?
C58 C57 C41 120.8(2) . . ?
C62 C57 C41 119.35(19) . . ?
C58 C57 Cu3 83.52(13) . . ?
C62 C57 Cu3 89.95(14) . . ?
C41 C57 Cu3 103.42(13) . . ?
C6 C1 C2 120.6(2) . . ?
C6 C1 S1 120.85(16) . . ?
C2 C1 S1 118.22(17) . . ?
C3 C2 C1 118.7(2) . . ?
C3 C2 C7 120.7(2) . . ?
C1 C2 C7 120.57(19) . . ?
C1 C6 C5 118.8(2) . . ?
C1 C6 C22 124.16(19) . . ?
C5 C6 C22 117.0(2) . . ?
C27 C22 C23 119.7(2) . . ?
C27 C22 C6 119.57(19) . . ?
C23 C22 C6 119.9(2) . . ?
C27 C22 Cu2 92.65(14) . . ?
C23 C22 Cu2 82.59(13) . . ?
C6 C22 Cu2 103.54(14) . . ?
C25 C24 C23 123.2(2) . . ?
C38 C37 C36 118.94(19) . . ?
C38 C37 C42 119.70(19) . . ?
C36 C37 C42 121.31(19) . . ?
C12 C7 C8 120.2(2) . . ?
C12 C7 C2 120.0(2) . . ?
C8 C7 C2 119.8(2) . . ?
C41 C36 C37 120.16(19) . . ?
C41 C36 S2 121.68(16) . . ?
C37 C36 S2 117.80(16) . . ?
C60 C61 C62 123.1(2) . . ?
C46 C47 C42 119.0(2) . . ?
C46 C47 C48 119.6(2) . . ?
C42 C47 C48 121.3(2) . . ?
C27 C26 C25 122.4(2) . . ?
C39 C40 C41 121.5(2) . . ?
C4 C5 C6 120.9(2) . . ?
C59 C58 C57 119.3(2) . . ?
C59 C58 C66 119.5(2) . . ?
C57 C58 C66 121.2(2) . . ?
C5 C4 C3 120.3(2) . . ?
C45 C46 C47 122.3(2) . . ?
C4 C3 C2 120.6(2) . . ?
C42 C43 C44 118.9(2) . . ?
C42 C43 C54 122.1(2) . . ?
C44 C43 C54 119.0(2) . . ?
C10 C11 C12 122.6(2) . . ?
C40 C41 C36 118.6(2) . . ?
C40 C41 C57 117.68(19) . . ?
C36 C41 C57 123.72(19) . . ?
C55 C54 C56 110.8(2) . . ?
C55 C54 C43 110.9(2) . . ?
C56 C54 C43 112.8(2) . . ?
C9 C8 C7 118.3(2) . . ?
C9 C8 C16 121.0(2) . . ?
C7 C8 C16 120.6(2) . . ?
C39 C38 C37 121.5(2) . . ?
C24 C25 C26 117.2(2) . . ?
C24 C25 C31 120.2(2) . . ?
C26 C25 C31 122.5(2) . . ?
C61 C62 C57 118.4(2) . . ?
C61 C62 C69 120.1(2) . . ?
C57 C62 C69 121.4(2) . . ?
C19 C20 C21 110.7(2) . . ?
C19 C20 C12 111.19(19) . . ?
C21 C20 C12 113.4(2) . . ?
C26 C27 C22 118.9(2) . . ?
C26 C27 C34 119.7(2) . . ?
C22 C27 C34 121.4(2) . . ?
C8 C16 C17 110.4(2) . . ?
C8 C16 C18 113.1(2) . . ?
C17 C16 C18 110.5(2) . . ?
C43 C42 C47 120.0(2) . . ?
C43 C42 C37 119.2(2) . . ?
C47 C42 C37 120.84(19) . . ?
C11 C10 C9 118.0(2) . . ?
C11 C10 C13 120.1(2) . . ?
C9 C10 C13 121.9(2) . . ?
C11 C12 C7 118.5(2) . . ?
C11 C12 C20 120.4(2) . . ?
C7 C12 C20 121.0(2) . . ?
C8 C9 C10 122.4(2) . . ?
C24 C23 C22 118.4(2) . . ?
C24 C23 C28 121.2(2) . . ?
C22 C23 C28 120.4(2) . . ?
C62 C69 C70 110.2(2) . . ?
C62 C69 C71 113.9(2) . . ?
C70 C69 C71 109.5(2) . . ?
C27 C34 C35 112.3(2) . . ?
C27 C34 C72 111.7(2) . . ?
C35 C34 C72 110.0(2) . . ?
C47 C48 C49 109.8(2) . . ?
C47 C48 C50 113.5(2) . . ?
C49 C48 C50 111.3(2) . . ?
C25 C31 C32 111.0(2) . . ?
C25 C31 C33 113.6(2) . . ?
C32 C31 C33 109.4(2) . . ?
C67 C66 C68 109.9(2) . . ?
C67 C66 C58 112.8(2) . . ?
C68 C66 C58 111.2(2) . . ?
C44 C45 C46 117.7(2) . . ?
C44 C45 C51 122.9(2) . . ?
C46 C45 C51 119.4(2) . . ?
C45 C44 C43 122.0(2) . . ?
C59 C60 C61 117.6(2) . . ?
C59 C60 C63 122.1(2) . . ?
C61 C60 C63 120.3(2) . . ?
C60 C59 C58 122.3(2) . . ?
C40 C39 C38 119.3(2) . . ?
C10 C13 C14 112.3(2) . . ?
C10 C13 C15 111.1(2) . . ?
C14 C13 C15 110.3(2) . . ?
C29 C28 C23 111.6(2) . . ?
C29 C28 C30 111.4(3) . . ?
C23 C28 C30 112.2(2) . . ?
C60 C63 C65 111.9(2) . . ?
C60 C63 C64 110.3(2) . . ?
C65 C63 C64 110.9(3) . . ?
C52 C51 C53 112.5(3) . . ?
C52 C51 C45 115.8(3) . . ?
C53 C51 C45 111.7(2) . . ?

loop_
_geom_bond_atom_site_label_1
_geom_bond_atom_site_label_2
_geom_bond_distance
_geom_bond_site_symmetry_2
_geom_bond_publ_flag
Cu3 S2 2.1983(6) . ?
Cu3 Br1 2.3165(4) . ?
Cu3 C57 2.503(2) . ?
Cu3 Cu1 2.6112(4) . ?
Cu3 Cu2 2.7921(5) . ?
Cu1 S2 2.1732(7) . ?
Cu1 S1 2.1736(6) . ?
Cu1 Cu2 2.7314(4) . ?
Br1 Cu2 2.3016(4) . ?
Cu2 S1 2.1859(7) . ?
Cu2 C22 2.471(2) . ?
S1 C1 1.787(2) . ?
S2 C36 1.787(2) . ?
C57 C58 1.409(3) . ?
C57 C62 1.428(3) . ?
C57 C41 1.498(3) . ?
C1 C6 1.398(3) . ?
C1 C2 1.408(3) . ?
C2 C3 1.395(3) . ?
C2 C7 1.491(3) . ?
C6 C5 1.398(3) . ?
C6 C22 1.507(3) . ?
C22 C27 1.413(3) . ?
C22 C23 1.413(3) . ?
C24 C25 1.382(3) . ?
C24 C23 1.396(3) . ?
C37 C38 1.390(3) . ?
C37 C36 1.409(3) . ?
C37 C42 1.499(3) . ?
C7 C12 1.409(3) . ?
C7 C8 1.415(3) . ?
C36 C41 1.408(3) . ?
C61 C60 1.392(3) . ?
C61 C62 1.391(3) . ?
C47 C46 1.390(3) . ?
C47 C42 1.404(3) . ?
C47 C48 1.524(3) . ?
C26 C27 1.393(3) . ?
C26 C25 1.398(3) . ?
C40 C39 1.383(3) . ?
C40 C41 1.398(3) . ?
C5 C4 1.375(3) . ?
C58 C59 1.401(3) . ?
C58 C66 1.530(3) . ?
C4 C3 1.385(3) . ?
C46 C45 1.388(3) . ?
C21 C20 1.527(3) . ?
C43 C42 1.397(3) . ?
C43 C44 1.403(3) . ?
C43 C54 1.530(3) . ?
C11 C10 1.382(3) . ?
C11 C12 1.389(3) . ?
C54 C55 1.518(4) . ?
C54 C56 1.519(4) . ?
C8 C9 1.388(3) . ?
C8 C16 1.519(3) . ?
C38 C39 1.384(3) . ?
C25 C31 1.523(3) . ?
C62 C69 1.517(3) . ?
C20 C19 1.526(3) . ?
C20 C12 1.527(3) . ?
C27 C34 1.516(3) . ?
C16 C17 1.523(4) . ?
C16 C18 1.541(4) . ?
C10 C9 1.390(4) . ?
C10 C13 1.519(3) . ?
C23 C28 1.525(3) . ?
C69 C70 1.518(4) . ?
C69 C71 1.529(4) . ?
C34 C35 1.521(4) . ?
C34 C72 1.534(4) . ?
C48 C49 1.525(3) . ?
C48 C50 1.524(3) . ?
C31 C32 1.524(4) . ?
C31 C33 1.528(4) . ?
C66 C67 1.524(4) . ?
C66 C68 1.528(4) . ?
C45 C44 1.387(3) . ?
C45 C51 1.529(3) . ?
C60 C59 1.387(3) . ?
C60 C63 1.519(3) . ?
C13 C14 1.522(4) . ?
C13 C15 1.530(4) . ?
C28 C29 1.517(4) . ?
C28 C30 1.532(4) . ?
C63 C65 1.522(4) . ?
C63 C64 1.531(4) . ?
C52 C51 1.484(4) . ?
C51 C53 1.508(4) . ?
